data_7234536
loop_
_publ_author_name
'Bauer, David'
'Blumberg, Markus'
'K\"ockerling, Martin'
'Mamat, Constantin'

_publ_section_title
;
 A comparative evaluation of calix[4]arene-1,3-crown-6 as a ligand for
 selected divalent cations of radiopharmaceutical interest
;
_journal_issue 55
_journal_name_full 'RSC Advances'
_journal_page_first 32357
_journal_paper_doi 10.1039/C9RA07293D
_journal_volume 9
_journal_year 2019
_chemical_formula_moiety 'C78 H86 Cl4 O16'
_chemical_formula_sum 'C78 H86 Cl4 O16'
_chemical_formula_weight 1421.26
_space_group_crystal_system monoclinic
_space_group_IT_number 13
_space_group_name_Hall '-P 2yac'
_space_group_name_H-M_alt 'P 1 2/n 1'
_symmetry_space_group_name_Hall '-P 2yac'
_symmetry_space_group_name_H-M 'P 1 2/n 1'
_atom_sites_solution_hydrogens mixed
_atom_sites_solution_primary direct
_atom_sites_solution_secondary difmap
_audit_creation_date july-6-2019
_audit_creation_method 'ciftab-2016 (M. K\"ockerling, 2016)'
_audit_update_record
;
2019-08-31 deposited with the CCDC.    2019-10-02 downloaded from the CCDC.
;
_cell_angle_alpha 90
_cell_angle_beta 100.105(1)
_cell_angle_gamma 90
_cell_formula_units_Z 1
_cell_length_a 10.0307(3)
_cell_length_b 14.0336(5)
_cell_length_c 12.5626(4)
_cell_measurement_reflns_used 9959
_cell_measurement_temperature 123(2)
_cell_measurement_theta_max 33.146
_cell_measurement_theta_min 3.2035
_cell_volume 1740.97(10)
_computing_cell_refinement 'Bruker SAINT'
_computing_data_collection 'Bruker APEX2'
_computing_data_reduction 'Bruker SAINT'
_computing_molecular_graphics 'Bruker SHELXTL'
_computing_publication_material 'Bruker SHELXTL'
_computing_structure_refinement 'SHELXL-2014 (Sheldrick, 2014)'
_computing_structure_solution 'SHELXS-2014 (Sheldrick, 2014)'
_diffrn_ambient_temperature 123(2)
_diffrn_measured_fraction_theta_full 0.979
_diffrn_measured_fraction_theta_max 0.983
_diffrn_measurement_device_type 'Bruker APEX-II CCD'
_diffrn_measurement_method '\f and \w scans'
_diffrn_radiation_source 'microfocus sealed tube'
_diffrn_radiation_type MoK\a
_diffrn_radiation_wavelength 0.71073
_diffrn_reflns_av_R_equivalents 0.0352
_diffrn_reflns_av_unetI/netI 0.0384
_diffrn_reflns_Laue_measured_fraction_full 0.979
_diffrn_reflns_Laue_measured_fraction_max 0.983
_diffrn_reflns_limit_h_max 15
_diffrn_reflns_limit_h_min -15
_diffrn_reflns_limit_k_max 21
_diffrn_reflns_limit_k_min -20
_diffrn_reflns_limit_l_max 18
_diffrn_reflns_limit_l_min -19
_diffrn_reflns_number 22332
_diffrn_reflns_point_group_measured_fraction_full 0.979
_diffrn_reflns_point_group_measured_fraction_max 0.983
_diffrn_reflns_theta_full 25.000
_diffrn_reflns_theta_max 33.175
_diffrn_reflns_theta_min 3.204
_exptl_absorpt_coefficient_mu 0.237
_exptl_absorpt_correction_type multi-scan
_exptl_absorpt_process_details 'Bruker-Nonius SADABS'
_exptl_crystal_colour colourless
_exptl_crystal_density_diffrn 1.356
_exptl_crystal_density_method none
_exptl_crystal_description irregular
_exptl_crystal_F_000 750
_exptl_crystal_size_max 0.150
_exptl_crystal_size_mid 0.130
_exptl_crystal_size_min 0.130
_exptl_transmission_factor_max 0.74650
_exptl_transmission_factor_min 0.67020
_refine_diff_density_max 0.448
_refine_diff_density_min -0.364
_refine_diff_density_rms 0.058
_refine_ls_extinction_method none
_refine_ls_goodness_of_fit_ref 1.026
_refine_ls_hydrogen_treatment constr
_refine_ls_matrix_type full
_refine_ls_number_parameters 264
_refine_ls_number_reflns 6567
_refine_ls_number_restraints 0
_refine_ls_restrained_S_all 1.026
_refine_ls_R_factor_all 0.0679
_refine_ls_R_factor_gt 0.0459
_refine_ls_shift/su_max 0.001
_refine_ls_shift/su_mean 0.000
_refine_ls_structure_factor_coef Fsqd
_refine_ls_weighting_details 'w=1/[\s^2^(Fo^2^)+(0.0525P)^2^+0.8805P] where P=(Fo^2^+2Fc^2^)/3'
_refine_ls_weighting_scheme calc
_refine_ls_wR_factor_gt 0.1102
_refine_ls_wR_factor_ref 0.1250
_reflns_Friedel_coverage 0.000
_reflns_number_gt 5055
_reflns_number_total 6567
_reflns_threshold_expression 'I > 2\s(I)'
_cod_data_source_file c9ra07293d2.cif
_cod_data_source_block DBII005
_cod_original_cell_volume 1741.0(1)
_cod_database_code 7234536
_shelx_space_group_comment
;
The symmetry employed for this shelxl refinement is uniquely defined
by the following loop  which should always be used as a source of
symmetry information in preference to the above space-group names.
They are only intended as comments.
;
_shelx_estimated_absorpt_t_min 0.965
_shelx_estimated_absorpt_t_max 0.970
_shelxl_version_number 2014-1

loop_
_space_group_symop_operation_xyz
'x, y, z'
'-x+1/2, y, -z+1/2'
'-x, -y, -z'
'x-1/2, -y, z-1/2'

loop_
_atom_site_label
_atom_site_type_symbol
_atom_site_fract_x
_atom_site_fract_y
_atom_site_fract_z
_atom_site_U_iso_or_equiv
_atom_site_adp_type
_atom_site_occupancy
_atom_site_site_symmetry_order
_atom_site_calc_flag
_atom_site_refinement_flags_posn
_atom_site_refinement_flags_adp
_atom_site_refinement_flags_occupancy
_atom_site_disorder_assembly
_atom_site_disorder_group
O1 O 0.70328(8) 0.66354(6) 0.36790(6) 0.0190(2) Uani 1 1 d . . . . .
H1A H 0.6390 0.6615 0.3140 0.029 Uiso 1 1 d R U . . .
C1 C 0.6755(1) 0.73114(7) 0.43887(8) 0.0146(2) Uani 1 1 d . . . . .
O2 O 0.51603(7) 0.63596(5) 0.18078(6) 0.0146(1) Uani 1 1 d . . . . .
C2 C 0.5472(1) 0.77217(7) 0.43474(8) 0.0155(2) Uani 1 1 d . . . . .
O3 O 0.4331(1) 0.49357(6) 0.31631(7) 0.0228(2) Uani 1 1 d . . . . .
C3 C 0.5295(1) 0.83866(8) 0.51376(9) 0.0212(2) Uani 1 1 d . . . . .
H3A H 0.4425 0.8680 0.5111 0.025 Uiso 1 1 d R U . . .
C4 C 0.6354(1) 0.86317(9) 0.59618(9) 0.0243(2) Uani 1 1 d . . . . .
H4A H 0.6214 0.9083 0.6506 0.029 Uiso 1 1 d R U . . .
C5 C 0.7618(1) 0.82189(8) 0.59880(9) 0.0217(2) Uani 1 1 d . . . . .
H5A H 0.8349 0.8385 0.6559 0.026 Uiso 1 1 d R U . . .
C6 C 0.7847(1) 0.75659(8) 0.52025(8) 0.0162(2) Uani 1 1 d . . . . .
C7 C 0.4287(1) 0.74451(8) 0.34766(8) 0.0162(2) Uani 1 1 d . . . . .
H7A H 0.3462 0.7659 0.3686 0.019 Uiso 1 1 d R U . . .
H7B H 0.4248 0.6763 0.3422 0.019 Uiso 1 1 d R U . . .
C8 C 0.4383(1) 0.78587(7) 0.23744(8) 0.0142(2) Uani 1 1 d . . . . .
C9 C 0.4849(1) 0.73125(7) 0.15788(8) 0.0134(2) Uani 1 1 d . . . . .
C11 C 0.4630(1) 0.86422(8) 0.03687(9) 0.0182(2) Uani 1 1 d . . . . .
H11A H 0.4706 0.8915 -0.0319 0.022 Uiso 1 1 d R U . . .
C10 C 0.5045(1) 0.77009(7) 0.05910(8) 0.0148(2) Uani 1 1 d . . . . .
C12 C 0.4109(1) 0.91894(8) 0.1124(1) 0.0191(2) Uani 1 1 d . . . . .
H12A H 0.3803 0.9828 0.0949 0.023 Uiso 1 1 d R U . . .
C13 C 0.4033(1) 0.88084(7) 0.21335(9) 0.0171(2) Uani 1 1 d . . . . .
H13A H 0.3739 0.9202 0.2673 0.021 Uiso 1 1 d R U . . .
C15 C 0.4019(1) 0.57344(7) 0.14801(9) 0.0177(2) Uani 1 1 d . . . . .
H15A H 0.3869 0.5647 0.0710 0.021 Uiso 1 1 d R U . . .
H15B H 0.3216 0.6007 0.1673 0.021 Uiso 1 1 d R U . . .
C14 C 0.5758(1) 0.71541(8) -0.01908(8) 0.0173(2) Uani 1 1 d . . . . .
H14A H 0.5229 0.7186 -0.0905 0.021 Uiso 1 1 d R U . . .
H14B H 0.5840 0.6496 0.0021 0.021 Uiso 1 1 d R U . . .
C16 C 0.4322(1) 0.47936(8) 0.20385(9) 0.0193(2) Uani 1 1 d . . . . .
H16A H 0.3644 0.4333 0.1754 0.023 Uiso 1 1 d R U . . .
H16B H 0.5187 0.4562 0.1927 0.023 Uiso 1 1 d R U . . .
O4A_a O 0.6088(2) 0.3108(2) 0.2935(2) 0.0319(6) Uani 0.497(3) 1 d . . P A 1
C17A_a C 0.4568(6) 0.4096(4) 0.3757(4) 0.0222(8) Uani 0.497(3) 1 d . . P A 1
H17A_a H 0.4121 0.3604 0.3546 0.027 Uiso 0.497(3) 1 d R U P A 1
H17B_a H 0.4675 0.4233 0.4531 0.027 Uiso 0.497(3) 1 d R U P A 1
C18A_a C 0.6004(3) 0.3703(3) 0.3829(3) 0.0302(6) Uani 0.497(3) 1 d . . P A 1
H18A_a H 0.6650 0.4238 0.3846 0.036 Uiso 0.497(3) 1 calc R U P A 1
H18B_a H 0.6255 0.3335 0.4507 0.036 Uiso 0.497(3) 1 calc R U P A 1
C19A_a C 0.7244(7) 0.2643(6) 0.2993(7) 0.050(2) Uani 0.497(3) 1 d . . P A 1
H19A_a H 0.7110 0.1976 0.3207 0.060 Uiso 0.497(3) 1 calc R U P A 1
H19B_a H 0.7925 0.2936 0.3565 0.060 Uiso 0.497(3) 1 calc R U P A 1
O4B_b O 0.6965(2) 0.3833(1) 0.3211(2) 0.0301(5) Uani 0.503(3) 1 d . . P A 2
C17B_b C 0.4841(5) 0.4106(5) 0.3834(5) 0.022(1) Uiso 0.503(3) 1 d . . P A 2
H17C_b H 0.4303 0.3552 0.3389 0.026 Uiso 0.503(3) 1 d R U P A 2
H17D_b H 0.4258 0.4132 0.4440 0.026 Uiso 0.503(3) 1 d R U P A 2
C18B_b C 0.6329(3) 0.4065(2) 0.4096(3) 0.0274(6) Uani 0.503(3) 1 d . . P A 2
H18C_b H 0.6671 0.4692 0.4387 0.033 Uiso 0.503(3) 1 calc R U P A 2
H18D_b H 0.6593 0.3586 0.4673 0.033 Uiso 0.503(3) 1 calc R U P A 2
C19B_b C 0.719(1) 0.2871(4) 0.3035(6) 0.043(2) Uani 0.503(3) 1 d . . P A 2
H19C_b H 0.6335 0.2506 0.2940 0.052 Uiso 0.503(3) 1 calc R U P A 2
H19D_b H 0.7836 0.2595 0.3645 0.052 Uiso 0.503(3) 1 calc R U P A 2
Cl1A Cl 0.2968(4) 0.0087(3) 0.6418(3) 0.0278(8) Uani 0.43(3) 1 d . . P . .
Cl1B Cl 0.3021(5) -0.0083(9) 0.6532(6) 0.0477(8) Uani 0.57(3) 1 d . . P . .
C20 C 0.2500 0.0702(1) 0.7500 0.0221(3) Uani 1 2 d S T P . .
H20B H 0.3242 0.1104 0.7807 0.026 Uiso 0.5 1 d R U P . .

loop_
_atom_site_aniso_label
_atom_site_aniso_U_11
_atom_site_aniso_U_22
_atom_site_aniso_U_33
_atom_site_aniso_U_23
_atom_site_aniso_U_13
_atom_site_aniso_U_12
O1 0.0146(3) 0.0240(4) 0.0169(3) -0.0080(3) -0.0014(3) 0.0023(3)
C1 0.0162(4) 0.0160(4) 0.0122(4) -0.0008(3) 0.0040(3) -0.0022(3)
O2 0.0121(3) 0.0127(3) 0.0178(3) 0.0004(2) -0.0010(3) -0.0008(2)
C2 0.0162(4) 0.0169(4) 0.0145(4) -0.0003(3) 0.0050(3) -0.0014(3)
O3 0.0313(5) 0.0169(4) 0.0219(4) 0.0012(3) 0.0092(3) 0.0010(3)
C3 0.0250(5) 0.0212(5) 0.0195(5) -0.0026(4) 0.0100(4) 0.0006(4)
C4 0.0331(6) 0.0237(5) 0.0180(5) -0.0069(4) 0.0096(4) -0.0033(5)
C5 0.0267(6) 0.0250(5) 0.0135(4) -0.0044(4) 0.0040(4) -0.0065(4)
C6 0.0185(5) 0.0192(4) 0.0106(4) -0.0001(3) 0.0021(3) -0.0044(4)
C7 0.0123(4) 0.0192(4) 0.0178(4) 0.0003(3) 0.0048(3) -0.0009(3)
C8 0.0092(4) 0.0166(4) 0.0167(4) -0.0007(3) 0.0018(3) -0.0009(3)
C9 0.0100(4) 0.0133(4) 0.0159(4) 0.0005(3) -0.0008(3) 0.0000(3)
C11 0.0157(4) 0.0193(5) 0.0190(5) 0.0042(4) 0.0014(4) 0.0020(4)
C10 0.0120(4) 0.0182(4) 0.0132(4) -0.0001(3) -0.0007(3) 0.0003(3)
C12 0.0149(4) 0.0154(4) 0.0267(5) 0.0032(4) 0.0029(4) 0.0024(4)
C13 0.0118(4) 0.0163(4) 0.0240(5) -0.0011(4) 0.0047(4) 0.0004(3)
C15 0.0143(4) 0.0161(4) 0.0210(5) -0.0015(4) -0.0014(4) -0.0029(3)
C14 0.0170(4) 0.0213(5) 0.0122(4) -0.0014(3) -0.0015(3) 0.0026(4)
C16 0.0215(5) 0.0148(4) 0.0215(5) -0.0019(4) 0.0029(4) -0.0022(4)
O4A_a 0.0136(8) 0.054(1) 0.028(1) 0.0079(8) 0.0022(7) 0.0148(8)
C17A_a 0.022(2) 0.020(1) 0.026(2) 0.010(1) 0.009(2) 0.002(2)
C18A_a 0.032(2) 0.030(2) 0.024(1) 0.009(1) -0.006(1) -0.012(1)
C19A_a 0.030(2) 0.056(4) 0.059(4) 0.028(3) -0.008(2) -0.011(2)
O4B_b 0.0231(9) 0.0262(9) 0.043(1) 0.0148(8) 0.0126(8) 0.0058(7)
C18B_b 0.021(1) 0.028(1) 0.031(1) 0.003(1) 0.001(1) 0.002(1)
C19B_b 0.083(4) 0.018(2) 0.027(2) -0.001(2) 0.008(2) -0.010(2)
Cl1A 0.031(1) 0.030(1) 0.0231(8) -0.0056(8) 0.0068(9) -0.0075(6)
Cl1B 0.057(1) 0.053(2) 0.041(1) -0.025(1) 0.0267(8) -0.0191(9)
C20 0.0176(7) 0.0255(7) 0.0229(7) 0.00 0.0029(6) 0

loop_
_atom_type_symbol
_atom_type_description
_atom_type_scat_dispersion_real
_atom_type_scat_dispersion_imag
_atom_type_scat_source
C C 0.0034 0.0017 'International Tables Vol C Tables 4.2.6.8 and 6.1.1.4'
H H 0.0000 0.0000 'International Tables Vol C Tables 4.2.6.8 and 6.1.1.4'
O O 0.0114 0.0062 'International Tables Vol C Tables 4.2.6.8 and 6.1.1.4'
Cl Cl 0.1507 0.1611 'International Tables Vol C Tables 4.2.6.8 and 6.1.1.4'

loop_
_geom_angle_atom_site_label_1
_geom_angle_atom_site_label_2
_geom_angle_atom_site_label_3
_geom_angle
_geom_angle_site_symmetry_1
_geom_angle_site_symmetry_3
C1 O1 H1A 109.3 . .
O1 C1 C2 123.54(9) . .
O1 C1 C6 115.45(9) . .
C2 C1 C6 120.99(9) . .
C9 O2 C15 112.75(7) . .
C3 C2 C1 118.6(1) . .
C3 C2 C7 120.2(1) . .
C1 C2 C7 121.27(9) . .
C17A_a O3 C16 112.6(2) . .
C16 O3 C17B_b 113.4(3) . .
C4 C3 C2 121.3(1) . .
C4 C3 H3A 119.4 . .
C2 C3 H3A 119.3 . .
C5 C4 C3 119.3(1) . .
C5 C4 H4A 120.3 . .
C3 C4 H4A 120.4 . .
C4 C5 C6 121.3(1) . .
C4 C5 H5A 119.4 . .
C6 C5 H5A 119.3 . .
C5 C6 C1 118.5(1) . .
C5 C6 C14 121.6(1) . 2_655
C1 C6 C14 119.88(9) . 2_655
C2 C7 C8 113.09(8) . .
C2 C7 H7A 109.0 . .
C8 C7 H7A 109.0 . .
C2 C7 H7B 108.9 . .
C8 C7 H7B 108.9 . .
H7A C7 H7B 107.8 . .
C13 C8 C9 117.97(9) . .
C13 C8 C7 120.51(9) . .
C9 C8 C7 121.51(9) . .
O2 C9 C10 119.71(9) . .
O2 C9 C8 117.93(9) . .
C10 C9 C8 122.33(9) . .
C12 C11 C10 121.3(1) . .
C12 C11 H11A 119.4 . .
C10 C11 H11A 119.3 . .
C11 C10 C9 117.47(9) . .
C11 C10 C14 120.34(9) . .
C9 C10 C14 122.09(9) . .
C13 C12 C11 119.8(1) . .
C13 C12 H12A 120.1 . .
C11 C12 H12A 120.1 . .
C12 C13 C8 120.8(1) . .
C12 C13 H13A 119.7 . .
C8 C13 H13A 119.5 . .
O2 C15 C16 108.41(8) . .
O2 C15 H15A 109.9 . .
C16 C15 H15A 110.0 . .
O2 C15 H15B 110.1 . .
C16 C15 H15B 110.0 . .
H15A C15 H15B 108.4 . .
C6 C14 C10 110.69(8) 2_655 .
C6 C14 H14A 109.4 2_655 .
C10 C14 H14A 109.5 . .
C6 C14 H14B 109.5 2_655 .
C10 C14 H14B 109.5 . .
H14A C14 H14B 108.1 . .
O3 C16 C15 107.82(9) . .
O3 C16 H16A 110.1 . .
C15 C16 H16A 110.2 . .
O3 C16 H16B 110.1 . .
C15 C16 H16B 110.1 . .
H16A C16 H16B 108.5 . .
C19A_a O4A_a C18A_a 115.0(4) . .
O3 C17A_a C18A_a 114.0(3) . .
O3 C17A_a H17A_a 119.6 . .
C18A_a C17A_a H17A_a 99.6 . .
O3 C17A_a H17B_a 110.1 . .
C18A_a C17A_a H17B_a 94.3 . .
H17A_a C17A_a H17B_a 115.8 . .
O4A_a C18A_a C17A_a 110.6(3) . .
O4A_a C18A_a H18A_a 109.5 . .
C17A_a C18A_a H18A_a 109.5 . .
O4A_a C18A_a H18B_a 109.5 . .
C17A_a C18A_a H18B_a 109.5 . .
H18A_a C18A_a H18B_a 108.1 . .
O4A_a C19A_a C19A_a 113.6(7) . 2_655
O4A_a C19A_a H19A_a 108.9 . .
C19A_a C19A_a H19A_a 108.9 2_655 .
O4A_a C19A_a H19B_a 108.9 . .
C19A_a C19A_a H19B_a 108.9 2_655 .
H19A_a C19A_a H19B_a 107.7 . .
C19B_b O4B_b C18B_b 117.2(4) . .
C18B_b C17B_b O3 113.2(4) . .
C18B_b C17B_b H17C_b 119.8 . .
O3 C17B_b H17C_b 100.7 . .
C18B_b C17B_b H17D_b 121.1 . .
O3 C17B_b H17D_b 102.0 . .
H17C_b C17B_b H17D_b 96.5 . .
O4B_b C18B_b C17B_b 114.4(3) . .
O4B_b C18B_b H18C_b 108.7 . .
C17B_b C18B_b H18C_b 108.7 . .
O4B_b C18B_b H18D_b 108.7 . .
C17B_b C18B_b H18D_b 108.7 . .
H18C_b C18B_b H18D_b 107.6 . .
O4B_b C19B_b C19B_b 103.6(3) . 2_655
O4B_b C19B_b H19C_b 111.0 . .
C19B_b C19B_b H19C_b 111.0 2_655 .
O4B_b C19B_b H19D_b 111.0 . .
C19B_b C19B_b H19D_b 111.0 2_655 .
H19C_b C19B_b H19D_b 109.0 . .
Cl1A C20 Cl1A 120.7(3) 2_556 .
Cl1A C20 Cl1B 112.2(5) 2_556 .
Cl1A C20 Cl1B 9.0(4) . .
Cl1A C20 Cl1B 9.0(4) 2_556 2_556
Cl1A C20 Cl1B 112.2(5) . 2_556
Cl1B C20 Cl1B 103.8(8) . 2_556
Cl1A C20 H20B 105.9 2_556 .
Cl1A C20 H20B 108.0 . .
Cl1B C20 H20B 109.8 . .
Cl1B C20 H20B 112.9 2_556 .

loop_
_geom_bond_atom_site_label_1
_geom_bond_atom_site_label_2
_geom_bond_distance
_geom_bond_site_symmetry_2
O1 C1 1.363(1) .
O1 H1A 0.8499 .
C1 C2 1.403(2) .
C1 C6 1.407(1) .
O2 C9 1.392(1) .
O2 C15 1.444(1) .
C2 C3 1.396(2) .
C2 C7 1.518(2) .
O3 C17A_a 1.393(5) .
O3 C16 1.425(1) .
O3 C17B_b 1.475(6) .
C3 C4 1.390(2) .
C3 H3A 0.9600 .
C4 C5 1.390(2) .
C4 H4A 0.9600 .
C5 C6 1.395(2) .
C5 H5A 0.9600 .
C6 C14 1.516(2) 2_655
C7 C8 1.520(1) .
C7 H7A 0.9601 .
C7 H7B 0.9600 .
C8 C13 1.398(2) .
C8 C9 1.403(1) .
C9 C10 1.401(1) .
C11 C12 1.392(2) .
C11 C10 1.398(2) .
C11 H11A 0.9600 .
C10 C14 1.520(2) .
C12 C13 1.390(2) .
C12 H12A 0.9599 .
C13 H13A 0.9600 .
C15 C16 1.501(2) .
C15 H15A 0.9600 .
C15 H15B 0.9600 .
C14 C6 1.516(2) 2_655
C14 H14A 0.9600 .
C14 H14B 0.9601 .
C16 H16A 0.9601 .
C16 H16B 0.9599 .
O4A_a C19A_a 1.321(8) .
O4A_a C18A_a 1.414(4) .
C17A_a C18A_a 1.530(6) .
C17A_a H17A_a 0.8406 .
C17A_a H17B_a 0.9786 .
C18A_a H18A_a 0.9900 .
C18A_a H18B_a 0.9900 .
C19A_a C19A_a 1.42(2) 2_655
C19A_a H19A_a 0.9900 .
C19A_a H19B_a 0.9900 .
O4B_b C19B_b 1.392(6) .
O4B_b C18B_b 1.414(4) .
C17B_b C18B_b 1.473(6) .
C17B_b H17C_b 1.0489 .
C17B_b H17D_b 1.0386 .
C18B_b H18C_b 0.9900 .
C18B_b H18D_b 0.9900 .
C19B_b C19B_b 1.58(2) 2_655
C19B_b H19C_b 0.9900 .
C19B_b H19D_b 0.9900 .
Cl1A C20 1.742(4) .
Cl1B C20 1.785(5) .
C20 Cl1A 1.742(4) 2_556
C20 Cl1B 1.785(5) 2_556
C20 H20B 0.9601 .

loop_
_geom_hbond_atom_site_label_D
_geom_hbond_atom_site_label_H
_geom_hbond_atom_site_label_A
_geom_hbond_distance_DH
_geom_hbond_distance_HA
_geom_hbond_distance_DA
_geom_hbond_angle_DHA
_geom_hbond_site_symmetry_A
O1 H1A O2 0.85 1.93 2.767(1) 167.7 .
C16 H16B O4A_a 0.96 2.49 3.050(2) 117.4 .
C16 H16B O4B_b 0.96 2.41 3.106(2) 128.9 .
C19A_a H19A_a Cl1A 0.99 2.94 3.916(9) 170.1 3_656
C19A_a H19A_a Cl1B 0.99 2.68 3.66(2) 169.1 3_656

loop_
_geom_torsion_atom_site_label_1
_geom_torsion_atom_site_label_2
_geom_torsion_atom_site_label_3
_geom_torsion_atom_site_label_4
_geom_torsion
_geom_torsion_site_symmetry_4
O1 C1 C2 C3 178.0(1) .
C6 C1 C2 C3 -0.4(2) .
O1 C1 C2 C7 -1.1(2) .
C6 C1 C2 C7 -179.55(9) .
C1 C2 C3 C4 -1.0(2) .
C7 C2 C3 C4 178.1(1) .
C2 C3 C4 C5 1.1(2) .
C3 C4 C5 C6 0.2(2) .
C4 C5 C6 C1 -1.5(2) .
C4 C5 C6 C14 176.6(1) 2_655
O1 C1 C6 C5 -176.89(9) .
C2 C1 C6 C5 1.6(2) .
O1 C1 C6 C14 5.0(1) 2_655
C2 C1 C6 C14 -176.50(9) 2_655
C3 C2 C7 C8 106.9(1) .
C1 C2 C7 C8 -73.9(1) .
C2 C7 C8 C13 -78.9(1) .
C2 C7 C8 C9 99.7(1) .
C15 O2 C9 C10 -91.4(1) .
C15 O2 C9 C8 90.5(1) .
C13 C8 C9 O2 -178.21(8) .
C7 C8 C9 O2 3.1(1) .
C13 C8 C9 C10 3.8(2) .
C7 C8 C9 C10 -174.87(9) .
C12 C11 C10 C9 3.4(2) .
C12 C11 C10 C14 -173.0(1) .
O2 C9 C10 C11 175.71(9) .
C8 C9 C10 C11 -6.3(2) .
O2 C9 C10 C14 -8.0(1) .
C8 C9 C10 C14 169.98(9) .
C10 C11 C12 C13 1.9(2) .
C11 C12 C13 C8 -4.6(2) .
C9 C8 C13 C12 1.8(2) .
C7 C8 C13 C12 -179.51(9) .
C9 O2 C15 C16 -163.58(9) .
C11 C10 C14 C6 68.4(1) 2_655
C9 C10 C14 C6 -107.8(1) 2_655
C17A_a O3 C16 C15 178.3(3) .
C17B_b O3 C16 C15 -170.3(2) .
O2 C15 C16 O3 68.5(1) .
C16 O3 C17A_a C18A_a 68.8(4) .
C17B_b O3 C17A_a C18A_a -28(2) .
C19A_a O4A_a C18A_a C17A_a -172.1(4) .
O3 C17A_a C18A_a O4A_a -87.2(4) .
C18A_a O4A_a C19A_a C19A_a -136.7(4) 2_655
C17A_a O3 C17B_b C18B_b 170(3) .
C16 O3 C17B_b C18B_b 82.5(4) .
C19B_b O4B_b C18B_b C17B_b -90.1(5) .
O3 C17B_b C18B_b O4B_b -71.1(5) .
C18B_b O4B_b C19B_b C19B_b 176.3(6) 2_655
